data_1574525
loop_
_publ_author_name
'Hyun, Young Eum'
'Kweon, Jeonguk'
'Linh Phan, Thi Hieu'
'Kim, Dongwook'
'Han, Sunkyu'

_publ_section_title
;
 \a-N-phthalimido-oxy isobutyrate-mediated deoxygenative arylation: total
 synthesis of alanenses A and B
;
_journal_issue 22
_journal_name_full 'Chemical Science'
_journal_page_first 9943
_journal_page_last 9950
_journal_paper_doi 10.1039/D5SC00341E
_journal_volume 16
_journal_year 2025
_chemical_formula_moiety 'C22 H24 O3, C H Cl3'
_chemical_formula_sum 'C23 H25 Cl3 O3'
_chemical_formula_weight 455.78
_space_group_crystal_system triclinic
_space_group_IT_number 2
_space_group_name_Hall '-P 1'
_space_group_name_H-M_alt 'P -1'
_atom_sites_solution_hydrogens mixed
_atom_sites_solution_primary direct
_audit_creation_method SHELXL-2019/3
_audit_update_record
;
2024-11-18 deposited with the CCDC.	2025-04-25 downloaded from the CCDC.
;
_cell_angle_alpha 91.132(6)
_cell_angle_beta 107.559(6)
_cell_angle_gamma 99.486(6)
_cell_formula_units_Z 2
_cell_length_a 8.6471(16)
_cell_length_b 11.616(2)
_cell_length_c 11.779(2)
_cell_measurement_reflns_used 9932
_cell_measurement_temperature 173(2)
_cell_measurement_theta_max 27.00
_cell_measurement_theta_min 2.45
_cell_volume 1109.5(3)
_computing_cell_refinement 'Bruker APEX5 software'
_computing_data_collection 'Bruker APEX5 software'
_computing_data_reduction 'Bruker APEX5 software'
_computing_molecular_graphics ORTEP
_computing_publication_material CIFTAB
_computing_structure_refinement 'SHELXL-2019/2 (Sheldrick, 2019)'
_computing_structure_solution 'SHELXS-2013/1 (Sheldrick, 2013)'
_diffrn_ambient_temperature 173(2)
_diffrn_measured_fraction_theta_full 0.999
_diffrn_measured_fraction_theta_max 0.992
_diffrn_measurement_device_type 'PHOTON II CPAD detector'
_diffrn_measurement_method 'phi and omega scans'
_diffrn_radiation_type MoK\a
_diffrn_radiation_wavelength 0.71073
_diffrn_reflns_av_R_equivalents 0.0871
_diffrn_reflns_av_unetI/netI 0.0528
_diffrn_reflns_Laue_measured_fraction_full 0.999
_diffrn_reflns_Laue_measured_fraction_max 0.992
_diffrn_reflns_limit_h_max 11
_diffrn_reflns_limit_h_min -10
_diffrn_reflns_limit_k_max 14
_diffrn_reflns_limit_k_min -14
_diffrn_reflns_limit_l_max 14
_diffrn_reflns_limit_l_min -14
_diffrn_reflns_number 26489
_diffrn_reflns_point_group_measured_fraction_full 0.999
_diffrn_reflns_point_group_measured_fraction_max 0.992
_diffrn_reflns_theta_full 25.242
_diffrn_reflns_theta_max 27.001
_diffrn_reflns_theta_min 2.451
_diffrn_source 'Ius 3.0 microfocus source'
_exptl_absorpt_coefficient_mu 0.435
_exptl_absorpt_correction_T_max 0.7455
_exptl_absorpt_correction_T_min 0.5761
_exptl_absorpt_correction_type multi-scan
_exptl_absorpt_process_details SADABS
_exptl_crystal_colour yellow
_exptl_crystal_density_diffrn 1.364
_exptl_crystal_description needle
_exptl_crystal_F_000 476
_exptl_crystal_size_max 0.162
_exptl_crystal_size_mid 0.029
_exptl_crystal_size_min 0.026
_refine_diff_density_max 0.292
_refine_diff_density_min -0.285
_refine_diff_density_rms 0.060
_refine_ls_extinction_method none
_refine_ls_goodness_of_fit_ref 1.038
_refine_ls_hydrogen_treatment mixed
_refine_ls_matrix_type full
_refine_ls_number_parameters 307
_refine_ls_number_reflns 4774
_refine_ls_number_restraints 150
_refine_ls_restrained_S_all 1.035
_refine_ls_R_factor_all 0.0875
_refine_ls_R_factor_gt 0.0527
_refine_ls_shift/su_max 0.000
_refine_ls_shift/su_mean 0.000
_refine_ls_structure_factor_coef Fsqd
_refine_ls_weighting_details 'w=1/[\s^2^(Fo^2^)+(0.0421P)^2^+1.0044P] where P=(Fo^2^+2Fc^2^)/3'
_refine_ls_weighting_scheme calc
_refine_ls_wR_factor_gt 0.1144
_refine_ls_wR_factor_ref 0.1375
_reflns_Friedel_coverage 0.000
_reflns_number_gt 3263
_reflns_number_total 4774
_reflns_threshold_expression 'I > 2\s(I)'
_cod_data_source_file d5sc00341e2.cif
_cod_data_source_block A24110O_002
_cod_depositor_comments
;
The following automatic conversions were performed:

data item '_exptl_absorpt_correction_type' value 'MULTI-SCAN' was
changed to 'multi-scan' in accordance with the
/home/data/users/saulius/crontab/automatic-downloads/rss-feeds/RSC/lib/dictionaries/cif_core.dic
dictionary named 'cif_core.dic' version 2.4.2 last updated on
2011-04-26.

Automatic conversion script
Id: cif_fix_values 8170 2020-07-09 18:12:32Z antanas 

 Adding full bibliography for 1574522--1574525.cif.
;
_cod_original_cell_volume 1109.6(3)
_cod_database_code 1574525
_shelx_shelxl_version_number 2019/3
_shelx_space_group_comment
;
The symmetry employed for this shelxl refinement is uniquely defined
by the following loop, which should always be used as a source of
symmetry information in preference to the above space-group names.
They are only intended as comments.
;
_shelx_estimated_absorpt_t_min 0.933
_shelx_estimated_absorpt_t_max 0.989

loop_
_space_group_symop_operation_xyz
'x, y, z'
'-x, -y, -z'

loop_
_atom_site_label
_atom_site_type_symbol
_atom_site_fract_x
_atom_site_fract_y
_atom_site_fract_z
_atom_site_U_iso_or_equiv
_atom_site_adp_type
_atom_site_occupancy
_atom_site_site_symmetry_order
_atom_site_calc_flag
_atom_site_refinement_flags_posn
_atom_site_refinement_flags_adp
_atom_site_refinement_flags_occupancy
_atom_site_disorder_assembly
_atom_site_disorder_group
O1 O 0.3375(2) 0.15093(15) 0.72355(17) 0.0356(4) Uani 1 1 d . . . . .
C2 C 0.4460(3) 0.2373(2) 0.7354(2) 0.0291(5) Uani 1 1 d . . . . .
C3 C 0.5032(3) 0.2765(2) 0.6354(2) 0.0298(5) Uani 1 1 d . . . . .
C4 C 0.4391(3) 0.2080(2) 0.5262(2) 0.0333(6) Uani 1 1 d . . . . .
H4 H 0.362851 0.137424 0.519853 0.040 Uiso 1 1 calc R U . . .
C5 C 0.4859(3) 0.2423(2) 0.4289(2) 0.0340(6) Uani 1 1 d . . . . .
C6 C 0.5983(3) 0.3472(2) 0.4364(2) 0.0324(6) Uani 1 1 d . . . . .
C7 C 0.6597(3) 0.4130(2) 0.5446(2) 0.0316(5) Uani 1 1 d . . . . .
H7 H 0.734907 0.483913 0.550152 0.038 Uiso 1 1 calc R U . . .
C8 C 0.6169(3) 0.3807(2) 0.6464(2) 0.0284(5) Uani 1 1 d . . . . .
C9 C 0.6880(3) 0.4511(2) 0.7625(2) 0.0297(5) Uani 1 1 d . . . . .
C10 C 0.6435(3) 0.4144(2) 0.8567(2) 0.0317(5) Uani 1 1 d . . . . .
H10 H 0.693845 0.460817 0.929989 0.038 Uiso 1 1 calc R U . . .
C11 C 0.5211(3) 0.3063(2) 0.8576(2) 0.0301(5) Uani 1 1 d . . . . .
O12 O 0.4312(3) 0.18194(17) 0.31897(18) 0.0459(5) Uani 1 1 d . . . . .
C13 C 0.3170(5) 0.0754(3) 0.3061(3) 0.0679(11) Uani 1 1 d . . . . .
H13A H 0.288393 0.039507 0.224753 0.102 Uiso 1 1 calc R U . . .
H13B H 0.217103 0.091673 0.321355 0.102 Uiso 1 1 calc R U . . .
H13C H 0.366931 0.021669 0.363379 0.102 Uiso 1 1 calc R U . . .
C14 C 0.6481(4) 0.3835(2) 0.3291(2) 0.0394(6) Uani 1 1 d . . . . .
H14A H 0.729946 0.455978 0.350459 0.059 Uiso 1 1 calc R U . . .
H14B H 0.551040 0.396614 0.265188 0.059 Uiso 1 1 calc R U . . .
H14C H 0.695931 0.321698 0.301684 0.059 Uiso 1 1 calc R U . . .
C15 C 0.8156(3) 0.5608(2) 0.7716(2) 0.0338(6) Uani 1 1 d . . . . .
H15 H 0.780251 0.599787 0.695394 0.041 Uiso 1 1 calc R U . . .
C16 C 0.8313(4) 0.6498(2) 0.8740(3) 0.0456(7) Uani 1 1 d . . . . .
H16A H 0.905153 0.721798 0.868679 0.068 Uiso 1 1 calc R U . . .
H16B H 0.876555 0.617069 0.950503 0.068 Uiso 1 1 calc R U . . .
H16C H 0.722384 0.667526 0.868183 0.068 Uiso 1 1 calc R U . . .
C17 C 0.9844(4) 0.5295(3) 0.7829(3) 0.0487(7) Uani 1 1 d . . . . .
H17A H 1.063473 0.600963 0.784782 0.073 Uiso 1 1 calc R U . . .
H17B H 0.975456 0.476677 0.714374 0.073 Uiso 1 1 calc R U . . .
H17C H 1.022508 0.490656 0.856776 0.073 Uiso 1 1 calc R U . . .
C18 C 0.3796(3) 0.3443(2) 0.8941(3) 0.0392(6) Uani 1 1 d . . . . .
H18A H 0.423458 0.385215 0.973821 0.059 Uiso 1 1 calc R U . . .
H18B H 0.298206 0.275079 0.895023 0.059 Uiso 1 1 calc R U . . .
H18C H 0.326857 0.396802 0.836547 0.059 Uiso 1 1 calc R U . . .
C19 C 0.6102(3) 0.2227(2) 0.9433(2) 0.0292(5) Uani 1 1 d . . . . .
C20 C 0.7476(3) 0.1874(2) 0.9238(2) 0.0328(6) Uani 1 1 d . . . . .
H20 H 0.787928 0.220403 0.862795 0.039 Uiso 1 1 calc R U . . .
C21 C 0.8262(3) 0.1055(2) 0.9913(2) 0.0344(6) Uani 1 1 d . . . . .
H21 H 0.918721 0.082130 0.975988 0.041 Uiso 1 1 calc R U . . .
C22 C 0.7692(3) 0.0576(2) 1.0811(2) 0.0350(6) Uani 1 1 d . . . . .
C23 C 0.6372(3) 0.0955(2) 1.1055(2) 0.0371(6) Uani 1 1 d . . . . .
H23 H 0.601291 0.065842 1.169607 0.044 Uiso 1 1 calc R U . . .
C24 C 0.5580(3) 0.1763(2) 1.0362(2) 0.0345(6) Uani 1 1 d . . . . .
H24 H 0.466601 0.200433 1.052427 0.041 Uiso 1 1 calc R U . . .
O25 O 0.8469(3) -0.02625(19) 1.1424(2) 0.0464(5) Uani 1 1 d . . . . .
H25 H 0.790(5) -0.059(3) 1.181(3) 0.070 Uiso 1 1 d . U . . .
C26 C -0.0063(6) 0.1835(4) 0.5495(4) 0.0401(9) Uani 0.849(7) 1 d D U P A 1
H26 H 0.093170 0.145463 0.574857 0.048 Uiso 0.849(7) 1 calc R U P A 1
Cl27 Cl 0.0517(5) 0.3218(3) 0.5032(4) 0.0663(9) Uani 0.849(7) 1 d D U P A 1
Cl28 Cl -0.1568(2) 0.09447(15) 0.43283(16) 0.0629(6) Uani 0.849(7) 1 d D U P A 1
Cl29 Cl -0.0787(3) 0.19711(16) 0.67188(17) 0.0529(4) Uani 0.849(7) 1 d D U P A 1
C36 C 0.013(4) 0.188(2) 0.5389(19) 0.053(4) Uani 0.151(7) 1 d D U P A 2
H36 H 0.110384 0.149775 0.574954 0.064 Uiso 0.151(7) 1 calc R U P A 2
Cl37 Cl 0.081(2) 0.3356(16) 0.5289(19) 0.053(3) Uani 0.151(7) 1 d D U P A 2
Cl38 Cl -0.0877(19) 0.1255(8) 0.3935(11) 0.082(4) Uani 0.151(7) 1 d D U P A 2
Cl39 Cl -0.1171(17) 0.1681(13) 0.6273(16) 0.083(3) Uani 0.151(7) 1 d D U P A 2

loop_
_atom_site_aniso_label
_atom_site_aniso_U_11
_atom_site_aniso_U_22
_atom_site_aniso_U_33
_atom_site_aniso_U_23
_atom_site_aniso_U_13
_atom_site_aniso_U_12
O1 0.0336(10) 0.0333(9) 0.0364(10) 0.0076(8) 0.0108(8) -0.0043(8)
C2 0.0267(12) 0.0262(12) 0.0336(14) 0.0064(10) 0.0077(10) 0.0045(10)
C3 0.0276(12) 0.0279(12) 0.0334(13) 0.0039(10) 0.0099(11) 0.0026(10)
C4 0.0333(13) 0.0287(12) 0.0357(14) 0.0009(10) 0.0119(11) -0.0026(10)
C5 0.0379(14) 0.0305(13) 0.0316(14) -0.0015(10) 0.0113(12) 0.0002(11)
C6 0.0341(14) 0.0328(13) 0.0325(14) 0.0059(10) 0.0137(11) 0.0050(10)
C7 0.0311(13) 0.0266(12) 0.0371(14) 0.0049(10) 0.0131(11) -0.0002(10)
C8 0.0267(12) 0.0253(12) 0.0325(13) 0.0028(10) 0.0096(10) 0.0019(9)
C9 0.0318(13) 0.0237(11) 0.0323(13) 0.0038(10) 0.0093(11) 0.0022(10)
C10 0.0342(13) 0.0247(12) 0.0351(14) 0.0011(10) 0.0110(11) 0.0019(10)
C11 0.0325(13) 0.0281(12) 0.0322(13) 0.0046(10) 0.0145(11) 0.0032(10)
O12 0.0550(13) 0.0422(11) 0.0360(11) -0.0062(9) 0.0175(10) -0.0100(9)
C13 0.086(3) 0.054(2) 0.052(2) -0.0172(16) 0.027(2) -0.0278(19)
C14 0.0420(16) 0.0396(15) 0.0358(15) 0.0032(12) 0.0158(13) -0.0017(12)
C15 0.0366(14) 0.0289(12) 0.0330(14) 0.0018(10) 0.0113(12) -0.0036(10)
C16 0.0515(18) 0.0347(14) 0.0456(17) -0.0048(12) 0.0183(14) -0.0118(13)
C17 0.0372(16) 0.0491(17) 0.058(2) 0.0025(14) 0.0194(15) -0.0059(13)
C18 0.0412(15) 0.0342(14) 0.0482(17) 0.0070(12) 0.0213(13) 0.0085(12)
C19 0.0334(13) 0.0249(11) 0.0279(13) 0.0013(9) 0.0101(11) -0.0001(10)
C20 0.0361(14) 0.0321(13) 0.0339(14) 0.0054(10) 0.0188(12) 0.0008(10)
C21 0.0341(14) 0.0329(13) 0.0358(14) 0.0039(11) 0.0115(12) 0.0035(11)
C22 0.0389(14) 0.0290(13) 0.0323(14) 0.0048(10) 0.0069(12) 0.0001(11)
C23 0.0425(15) 0.0380(14) 0.0327(14) 0.0103(11) 0.0161(12) 0.0034(12)
C24 0.0379(14) 0.0351(13) 0.0322(14) 0.0033(11) 0.0158(12) 0.0018(11)
O25 0.0449(12) 0.0460(12) 0.0503(13) 0.0208(10) 0.0157(10) 0.0099(9)
C26 0.0372(19) 0.0347(17) 0.0437(19) 0.0032(15) 0.0059(15) 0.0053(14)
Cl27 0.0589(13) 0.0568(12) 0.084(2) 0.0282(13) 0.0299(13) -0.0033(8)
Cl28 0.0590(9) 0.0550(8) 0.0583(8) -0.0123(6) -0.0025(6) 0.0057(6)
Cl29 0.0609(9) 0.0515(7) 0.0515(8) 0.0075(6) 0.0255(7) 0.0090(6)
C36 0.052(6) 0.048(6) 0.056(6) 0.002(5) 0.013(5) 0.006(5)
Cl37 0.054(6) 0.047(4) 0.064(6) -0.002(4) 0.030(5) 0.002(4)
Cl38 0.091(6) 0.059(4) 0.070(5) -0.013(4) -0.006(5) -0.001(4)
Cl39 0.081(6) 0.081(6) 0.093(7) 0.035(5) 0.043(5) -0.005(5)

loop_
_atom_type_symbol
_atom_type_description
_atom_type_scat_dispersion_real
_atom_type_scat_dispersion_imag
_atom_type_scat_source
C C 0.0033 0.0016 'International Tables Vol C Tables 4.2.6.8 and 6.1.1.4'
H H 0.0000 0.0000 'International Tables Vol C Tables 4.2.6.8 and 6.1.1.4'
O O 0.0106 0.0060 'International Tables Vol C Tables 4.2.6.8 and 6.1.1.4'
Cl Cl 0.1484 0.1585 'International Tables Vol C Tables 4.2.6.8 and 6.1.1.4'

loop_
_geom_angle_atom_site_label_1
_geom_angle_atom_site_label_2
_geom_angle_atom_site_label_3
_geom_angle
_geom_angle_site_symmetry_1
_geom_angle_site_symmetry_3
_geom_angle_publ_flag
O1 C2 C3 121.4(2) . . ?
O1 C2 C11 119.1(2) . . ?
C3 C2 C11 119.4(2) . . ?
C8 C3 C4 120.4(2) . . ?
C8 C3 C2 121.4(2) . . ?
C4 C3 C2 118.3(2) . . ?
C5 C4 C3 120.5(2) . . ?
C5 C4 H4 119.7 . . ?
C3 C4 H4 119.7 . . ?
O12 C5 C4 125.1(2) . . ?
O12 C5 C6 114.4(2) . . ?
C4 C5 C6 120.6(2) . . ?
C7 C6 C5 117.8(2) . . ?
C7 C6 C14 122.2(2) . . ?
C5 C6 C14 119.9(2) . . ?
C6 C7 C8 123.5(2) . . ?
C6 C7 H7 118.2 . . ?
C8 C7 H7 118.2 . . ?
C7 C8 C3 117.2(2) . . ?
C7 C8 C9 122.5(2) . . ?
C3 C8 C9 120.3(2) . . ?
C10 C9 C8 119.5(2) . . ?
C10 C9 C15 121.9(2) . . ?
C8 C9 C15 118.5(2) . . ?
C9 C10 C11 126.1(2) . . ?
C9 C10 H10 117.0 . . ?
C11 C10 H10 117.0 . . ?
C10 C11 C2 113.2(2) . . ?
C10 C11 C18 108.2(2) . . ?
C2 C11 C18 107.7(2) . . ?
C10 C11 C19 108.9(2) . . ?
C2 C11 C19 106.13(19) . . ?
C18 C11 C19 112.8(2) . . ?
C5 O12 C13 116.8(2) . . ?
O12 C13 H13A 109.5 . . ?
O12 C13 H13B 109.5 . . ?
H13A C13 H13B 109.5 . . ?
O12 C13 H13C 109.5 . . ?
H13A C13 H13C 109.5 . . ?
H13B C13 H13C 109.5 . . ?
C6 C14 H14A 109.5 . . ?
C6 C14 H14B 109.5 . . ?
H14A C14 H14B 109.5 . . ?
C6 C14 H14C 109.5 . . ?
H14A C14 H14C 109.5 . . ?
H14B C14 H14C 109.5 . . ?
C9 C15 C17 110.8(2) . . ?
C9 C15 C16 113.8(2) . . ?
C17 C15 C16 109.7(2) . . ?
C9 C15 H15 107.4 . . ?
C17 C15 H15 107.4 . . ?
C16 C15 H15 107.4 . . ?
C15 C16 H16A 109.5 . . ?
C15 C16 H16B 109.5 . . ?
H16A C16 H16B 109.5 . . ?
C15 C16 H16C 109.5 . . ?
H16A C16 H16C 109.5 . . ?
H16B C16 H16C 109.5 . . ?
C15 C17 H17A 109.5 . . ?
C15 C17 H17B 109.5 . . ?
H17A C17 H17B 109.5 . . ?
C15 C17 H17C 109.5 . . ?
H17A C17 H17C 109.5 . . ?
H17B C17 H17C 109.5 . . ?
C11 C18 H18A 109.5 . . ?
C11 C18 H18B 109.5 . . ?
H18A C18 H18B 109.5 . . ?
C11 C18 H18C 109.5 . . ?
H18A C18 H18C 109.5 . . ?
H18B C18 H18C 109.5 . . ?
C24 C19 C20 117.9(2) . . ?
C24 C19 C11 123.8(2) . . ?
C20 C19 C11 118.2(2) . . ?
C21 C20 C19 121.5(2) . . ?
C21 C20 H20 119.2 . . ?
C19 C20 H20 119.2 . . ?
C20 C21 C22 119.7(2) . . ?
C20 C21 H21 120.2 . . ?
C22 C21 H21 120.2 . . ?
O25 C22 C21 117.6(3) . . ?
O25 C22 C23 122.8(2) . . ?
C21 C22 C23 119.6(3) . . ?
C24 C23 C22 120.1(2) . . ?
C24 C23 H23 120.0 . . ?
C22 C23 H23 120.0 . . ?
C23 C24 C19 121.1(3) . . ?
C23 C24 H24 119.5 . . ?
C19 C24 H24 119.5 . . ?
C22 O25 H25 109(3) . . ?
Cl27 C26 Cl29 110.2(3) . . ?
Cl27 C26 Cl28 111.2(3) . . ?
Cl29 C26 Cl28 110.2(2) . . ?
Cl27 C26 H26 108.4 . . ?
Cl29 C26 H26 108.4 . . ?
Cl28 C26 H26 108.4 . . ?
Cl39 C36 Cl37 111.2(17) . . ?
Cl39 C36 Cl38 111.4(14) . . ?
Cl37 C36 Cl38 107.3(15) . . ?
Cl39 C36 H36 109.0 . . ?
Cl37 C36 H36 109.0 . . ?
Cl38 C36 H36 109.0 . . ?

loop_
_geom_bond_atom_site_label_1
_geom_bond_atom_site_label_2
_geom_bond_distance
_geom_bond_site_symmetry_2
_geom_bond_publ_flag
O1 C2 1.229(3) . ?
C2 C3 1.463(3) . ?
C2 C11 1.535(4) . ?
C3 C8 1.405(3) . ?
C3 C4 1.406(4) . ?
C4 C5 1.372(4) . ?
C4 H4 0.9500 . ?
C5 O12 1.370(3) . ?
C5 C6 1.410(3) . ?
C6 C7 1.383(4) . ?
C6 C14 1.500(4) . ?
C7 C8 1.397(3) . ?
C7 H7 0.9500 . ?
C8 C9 1.484(3) . ?
C9 C10 1.336(4) . ?
C9 C15 1.521(3) . ?
C10 C11 1.506(3) . ?
C10 H10 0.9500 . ?
C11 C18 1.537(3) . ?
C11 C19 1.540(3) . ?
O12 C13 1.425(4) . ?
C13 H13A 0.9800 . ?
C13 H13B 0.9800 . ?
C13 H13C 0.9800 . ?
C14 H14A 0.9800 . ?
C14 H14B 0.9800 . ?
C14 H14C 0.9800 . ?
C15 C17 1.530(4) . ?
C15 C16 1.532(4) . ?
C15 H15 1.0000 . ?
C16 H16A 0.9800 . ?
C16 H16B 0.9800 . ?
C16 H16C 0.9800 . ?
C17 H17A 0.9800 . ?
C17 H17B 0.9800 . ?
C17 H17C 0.9800 . ?
C18 H18A 0.9800 . ?
C18 H18B 0.9800 . ?
C18 H18C 0.9800 . ?
C19 C24 1.389(3) . ?
C19 C20 1.398(3) . ?
C20 C21 1.385(4) . ?
C20 H20 0.9500 . ?
C21 C22 1.386(4) . ?
C21 H21 0.9500 . ?
C22 O25 1.368(3) . ?
C22 C23 1.391(4) . ?
C23 C24 1.387(4) . ?
C23 H23 0.9500 . ?
C24 H24 0.9500 . ?
O25 H25 0.82(4) . ?
C26 Cl27 1.749(4) . ?
C26 Cl29 1.750(4) . ?
C26 Cl28 1.753(4) . ?
C26 H26 1.0000 . ?
C36 Cl39 1.740(18) . ?
C36 Cl37 1.741(18) . ?
C36 Cl38 1.747(18) . ?
C36 H36 1.0000 . ?

loop_
_geom_hbond_atom_site_label_D
_geom_hbond_atom_site_label_H
_geom_hbond_atom_site_label_A
_geom_hbond_distance_DH
_geom_hbond_distance_HA
_geom_hbond_distance_DA
_geom_hbond_angle_DHA
_geom_hbond_site_symmetry_A
_geom_hbond_publ_flag
O25 H25 O1 0.82(4) 2.01(4) 2.825(3) 175(4) 2_657 yes

loop_
_geom_torsion_atom_site_label_1
_geom_torsion_atom_site_label_2
_geom_torsion_atom_site_label_3
_geom_torsion_atom_site_label_4
_geom_torsion
_geom_torsion_site_symmetry_1
_geom_torsion_site_symmetry_2
_geom_torsion_site_symmetry_3
_geom_torsion_site_symmetry_4
_geom_torsion_publ_flag
O1 C2 C3 C8 174.5(2) . . . . ?
C11 C2 C3 C8 -4.7(4) . . . . ?
O1 C2 C3 C4 -4.4(4) . . . . ?
C11 C2 C3 C4 176.5(2) . . . . ?
C8 C3 C4 C5 -0.4(4) . . . . ?
C2 C3 C4 C5 178.5(2) . . . . ?
C3 C4 C5 O12 179.8(3) . . . . ?
C3 C4 C5 C6 -0.4(4) . . . . ?
O12 C5 C6 C7 -179.8(2) . . . . ?
C4 C5 C6 C7 0.4(4) . . . . ?
O12 C5 C6 C14 -0.1(4) . . . . ?
C4 C5 C6 C14 -180.0(3) . . . . ?
C5 C6 C7 C8 0.4(4) . . . . ?
C14 C6 C7 C8 -179.3(3) . . . . ?
C6 C7 C8 C3 -1.1(4) . . . . ?
C6 C7 C8 C9 178.2(2) . . . . ?
C4 C3 C8 C7 1.1(4) . . . . ?
C2 C3 C8 C7 -177.7(2) . . . . ?
C4 C3 C8 C9 -178.3(2) . . . . ?
C2 C3 C8 C9 2.9(4) . . . . ?
C7 C8 C9 C10 -179.1(3) . . . . ?
C3 C8 C9 C10 0.3(4) . . . . ?
C7 C8 C9 C15 -1.7(4) . . . . ?
C3 C8 C9 C15 177.7(2) . . . . ?
C8 C9 C10 C11 -1.6(4) . . . . ?
C15 C9 C10 C11 -178.9(2) . . . . ?
C9 C10 C11 C2 -0.2(4) . . . . ?
C9 C10 C11 C18 -119.5(3) . . . . ?
C9 C10 C11 C19 117.6(3) . . . . ?
O1 C2 C11 C10 -175.9(2) . . . . ?
C3 C2 C11 C10 3.3(3) . . . . ?
O1 C2 C11 C18 -56.4(3) . . . . ?
C3 C2 C11 C18 122.8(2) . . . . ?
O1 C2 C11 C19 64.7(3) . . . . ?
C3 C2 C11 C19 -116.1(2) . . . . ?
C4 C5 O12 C13 0.0(4) . . . . ?
C6 C5 O12 C13 -179.8(3) . . . . ?
C10 C9 C15 C17 99.2(3) . . . . ?
C8 C9 C15 C17 -78.1(3) . . . . ?
C10 C9 C15 C16 -25.0(4) . . . . ?
C8 C9 C15 C16 157.7(2) . . . . ?
C10 C11 C19 C24 126.6(3) . . . . ?
C2 C11 C19 C24 -111.2(3) . . . . ?
C18 C11 C19 C24 6.5(3) . . . . ?
C10 C11 C19 C20 -56.2(3) . . . . ?
C2 C11 C19 C20 66.0(3) . . . . ?
C18 C11 C19 C20 -176.3(2) . . . . ?
C24 C19 C20 C21 2.4(4) . . . . ?
C11 C19 C20 C21 -174.9(2) . . . . ?
C19 C20 C21 C22 -0.6(4) . . . . ?
C20 C21 C22 O25 177.6(2) . . . . ?
C20 C21 C22 C23 -2.2(4) . . . . ?
O25 C22 C23 C24 -176.6(2) . . . . ?
C21 C22 C23 C24 3.2(4) . . . . ?
C22 C23 C24 C19 -1.3(4) . . . . ?
C20 C19 C24 C23 -1.5(4) . . . . ?
C11 C19 C24 C23 175.7(2) . . . . ?
